data_1529254
loop_
_publ_author_name
'Winkelhaus, Daniel'
'Holthausen, Michael H.'
'Dobrovetsky, Roman'
'Stephan, Douglas W.'

_publ_section_title
;
 Phosphine and carbene azido-cations: [(L)N3]+and [(L)2N3]+
;
_journal_issue 11
_journal_name_full 'Chem. Sci.'
_journal_page_first 6367
_journal_paper_doi 10.1039/C5SC02336J
_journal_volume 6
_journal_year 2015
_chemical_formula_sum 'C42 H50 B Cl0 F2 N7'
_chemical_formula_weight 701.70
_chemical_name_systematic
;
 ?
;
_space_group_IT_number 2
_symmetry_space_group_name_Hall '-P 1'
_symmetry_space_group_name_H-M 'P -1'
_atom_sites_solution_hydrogens geom
_atom_sites_solution_primary direct
_atom_sites_solution_secondary difmap
_audit_creation_method SHELXL-97
_audit_update_record
;
2015-05-28 deposited with the CCDC.
2015-07-21 downloaded from the CCDC.
;
_cell_angle_alpha 86.770(2)
_cell_angle_beta 76.082(2)
_cell_angle_gamma 83.169(2)
_cell_formula_units_Z 2
_cell_length_a 11.7044(5)
_cell_length_b 16.5009(7)
_cell_length_c 18.3335(7)
_cell_measurement_temperature 149(2)
_cell_volume 3411.0(2)
_computing_structure_refinement 'SHELXL-97 (Sheldrick, 1997)'
_diffrn_ambient_temperature 149(2)
_diffrn_measured_fraction_theta_full 0.995
_diffrn_measured_fraction_theta_max 0.995
_diffrn_radiation_monochromator graphite
_diffrn_radiation_source 'fine-focus sealed tube'
_diffrn_radiation_type MoK\a
_diffrn_radiation_wavelength 0.71073
_diffrn_reflns_av_R_equivalents 0.0335
_diffrn_reflns_av_sigmaI/netI 0.0296
_diffrn_reflns_limit_h_max 15
_diffrn_reflns_limit_h_min -15
_diffrn_reflns_limit_k_max 21
_diffrn_reflns_limit_k_min -21
_diffrn_reflns_limit_l_max 23
_diffrn_reflns_limit_l_min -23
_diffrn_reflns_number 72578
_diffrn_reflns_theta_full 27.52
_diffrn_reflns_theta_max 27.52
_diffrn_reflns_theta_min 1.67
_exptl_absorpt_coefficient_mu 0.045
_exptl_crystal_density_diffrn 0.683
_exptl_crystal_density_method 'not measured'
_exptl_crystal_F_000 748
_refine_diff_density_max 9.369
_refine_diff_density_min -0.800
_refine_diff_density_rms 0.348
_refine_ls_extinction_method none
_refine_ls_goodness_of_fit_ref 2.992
_refine_ls_hydrogen_treatment mixed
_refine_ls_matrix_type full
_refine_ls_number_parameters 847
_refine_ls_number_reflns 15624
_refine_ls_number_restraints 0
_refine_ls_restrained_S_all 2.992
_refine_ls_R_factor_all 0.2521
_refine_ls_R_factor_gt 0.2240
_refine_ls_shift/su_max 0.009
_refine_ls_shift/su_mean 0.002
_refine_ls_structure_factor_coef Fsqd
_refine_ls_weighting_details 'calc w=1/[\s^2^(Fo^2^)+(0.2000P)^2^+0.0000P] where P=(Fo^2^+2Fc^2^)/3'
_refine_ls_weighting_scheme calc
_refine_ls_wR_factor_gt 0.5913
_refine_ls_wR_factor_ref 0.6199
_reflns_number_gt 11527
_reflns_number_total 15624
_reflns_threshold_expression >2sigma(I)
_cod_data_source_file c5sc02336j2.cif
_cod_data_source_block mh047_0m
_cod_depositor_comments 'Adding full bibliography for 1529251--1529255.cif.'
_cod_database_code 1529254

loop_
_symmetry_equiv_pos_as_xyz
'x, y, z'
'-x, -y, -z'

loop_
_atom_site_label
_atom_site_type_symbol
_atom_site_fract_x
_atom_site_fract_y
_atom_site_fract_z
_atom_site_U_iso_or_equiv
_atom_site_adp_type
_atom_site_occupancy
_atom_site_symmetry_multiplicity
_atom_site_calc_flag
_atom_site_refinement_flags
C1 C 0.4295(6) 0.3250(4) 0.3557(4) 0.0221(14) Uani 1 1 d .
C2 C 0.3856(9) 0.3635(5) 0.4791(4) 0.0365(19) Uani 1 1 d .
H2A H 0.3072 0.3939 0.4995 0.044 Uiso 1 1 calc R
H2B H 0.4410 0.3746 0.5096 0.044 Uiso 1 1 calc R
C3 C 0.3764(10) 0.2733(5) 0.4781(4) 0.046(2) Uani 1 1 d .
H3A H 0.4408 0.2411 0.4969 0.055 Uiso 1 1 calc R
H3B H 0.2991 0.2593 0.5089 0.055 Uiso 1 1 calc R
C4 C 0.4031(7) 0.1766(4) 0.3734(4) 0.0268(15) Uani 1 1 d .
C5 C 0.5168(7) 0.1378(4) 0.3458(4) 0.0270(15) Uani 1 1 d .
C6 C 0.5249(7) 0.0553(4) 0.3272(4) 0.0286(15) Uani 1 1 d .
H6 H 0.6009 0.0272 0.3076 0.034 Uiso 1 1 calc R
C7 C 0.4279(8) 0.0143(4) 0.3364(4) 0.0310(16) Uani 1 1 d .
C8 C 0.3177(7) 0.0545(5) 0.3644(4) 0.0290(15) Uani 1 1 d .
H8 H 0.2499 0.0261 0.3699 0.035 Uiso 1 1 calc R
C9 C 0.3023(6) 0.1361(4) 0.3851(4) 0.0271(15) Uani 1 1 d .
C10 C 0.6287(8) 0.1797(5) 0.3347(6) 0.044(2) Uani 1 1 d .
H10A H 0.6077 0.2364 0.3503 0.066 Uiso 1 1 calc R
H10B H 0.6706 0.1786 0.2816 0.066 Uiso 1 1 calc R
H10C H 0.6799 0.1510 0.3653 0.066 Uiso 1 1 calc R
C11 C 0.4432(9) -0.0763(5) 0.3175(5) 0.041(2) Uani 1 1 d .
H11A H 0.3653 -0.0964 0.3271 0.061 Uiso 1 1 calc R
H11B H 0.4908 -0.1075 0.3490 0.061 Uiso 1 1 calc R
H11C H 0.4834 -0.0829 0.2644 0.061 Uiso 1 1 calc R
C12 C 0.1819(7) 0.1770(5) 0.4190(5) 0.0394(19) Uani 1 1 d .
H12A H 0.1231 0.1385 0.4225 0.059 Uiso 1 1 calc R
H12B H 0.1638 0.2244 0.3874 0.059 Uiso 1 1 calc R
H12C H 0.1797 0.1950 0.4694 0.059 Uiso 1 1 calc R
C13 C 0.4591(6) 0.4662(4) 0.3745(4) 0.0213(13) Uani 1 1 d .
C14 C 0.3735(7) 0.5223(5) 0.3539(4) 0.0317(17) Uani 1 1 d .
C15 C 0.4063(8) 0.6019(5) 0.3332(5) 0.0370(18) Uani 1 1 d .
H15 H 0.3491 0.6425 0.3205 0.044 Uiso 1 1 calc R
C16 C 0.5183(9) 0.6229(5) 0.3306(5) 0.041(2) Uani 1 1 d .
C17 C 0.5983(8) 0.5650(5) 0.3527(4) 0.0376(19) Uani 1 1 d .
H17 H 0.6748 0.5795 0.3518 0.045 Uiso 1 1 calc R
C18 C 0.5729(7) 0.4855(5) 0.3766(4) 0.0293(16) Uani 1 1 d .
C19 C 0.2545(9) 0.5003(7) 0.3532(6) 0.052(2) Uani 1 1 d .
H19A H 0.2073 0.5482 0.3373 0.078 Uiso 1 1 calc R
H19B H 0.2149 0.4820 0.4037 0.078 Uiso 1 1 calc R
H19C H 0.2627 0.4563 0.3180 0.078 Uiso 1 1 calc R
C20 C 0.5520(15) 0.7076(6) 0.3069(9) 0.081(4) Uani 1 1 d .
H20A H 0.4848 0.7413 0.2936 0.122 Uiso 1 1 calc R
H20B H 0.6197 0.7044 0.2633 0.122 Uiso 1 1 calc R
H20C H 0.5735 0.7323 0.3485 0.122 Uiso 1 1 calc R
C21 C 0.6612(9) 0.4246(8) 0.4014(8) 0.064(3) Uani 1 1 d .
H21A H 0.7341 0.4496 0.3985 0.096 Uiso 1 1 calc R
H21B H 0.6787 0.3776 0.3687 0.096 Uiso 1 1 calc R
H21C H 0.6291 0.4066 0.4534 0.096 Uiso 1 1 calc R
C22 C 0.4293(6) 0.2502(4) 0.1257(4) 0.0237(14) Uani 1 1 d .
C23 C 0.2908(7) 0.2191(6) 0.0642(4) 0.0343(17) Uani 1 1 d .
H23A H 0.2565 0.2614 0.0328 0.041 Uiso 1 1 calc R
H23B H 0.2362 0.1765 0.0793 0.041 Uiso 1 1 calc R
C24 C 0.4122(7) 0.1826(6) 0.0224(5) 0.041(2) Uani 1 1 d .
H24A H 0.4182 0.1222 0.0245 0.049 Uiso 1 1 calc R
H24B H 0.4301 0.2018 -0.0309 0.049 Uiso 1 1 calc R
C25 C 0.2265(6) 0.3140(4) 0.1732(4) 0.0236(14) Uani 1 1 d .
C26 C 0.2300(7) 0.3977(5) 0.1532(4) 0.0302(16) Uani 1 1 d .
C27 C 0.1450(7) 0.4531(5) 0.1947(5) 0.0358(18) Uani 1 1 d .
H27 H 0.1489 0.5098 0.1836 0.043 Uiso 1 1 calc R
C28 C 0.0532(7) 0.4283(5) 0.2525(5) 0.0358(18) Uani 1 1 d .
C29 C 0.0495(7) 0.3453(5) 0.2693(5) 0.0375(19) Uani 1 1 d .
H29 H -0.0122 0.3280 0.3088 0.045 Uiso 1 1 calc R
C30 C 0.1341(7) 0.2867(5) 0.2296(4) 0.0300(16) Uani 1 1 d .
C31 C 0.3279(8) 0.4256(5) 0.0909(5) 0.042(2) Uani 1 1 d .
H31A H 0.3795 0.3780 0.0680 0.064 Uiso 1 1 calc R
H31B H 0.3743 0.4603 0.1114 0.064 Uiso 1 1 calc R
H31C H 0.2937 0.4567 0.0527 0.064 Uiso 1 1 calc R
C32 C -0.0344(9) 0.4901(7) 0.2973(6) 0.055(3) Uani 1 1 d .
H32A H -0.0184 0.5449 0.2770 0.082 Uiso 1 1 calc R
H32B H -0.0282 0.4855 0.3498 0.082 Uiso 1 1 calc R
H32C H -0.1144 0.4807 0.2947 0.082 Uiso 1 1 calc R
C33 C 0.1330(11) 0.1948(6) 0.2453(6) 0.056(3) Uani 1 1 d .
H33A H 0.2006 0.1656 0.2108 0.084 Uiso 1 1 calc R
H33B H 0.0592 0.1779 0.2378 0.084 Uiso 1 1 calc R
H33C H 0.1385 0.1819 0.2972 0.084 Uiso 1 1 calc R
C34 C 0.6186(6) 0.1908(4) 0.0460(4) 0.0252(14) Uani 1 1 d .
C35 C 0.6912(7) 0.2414(5) -0.0052(4) 0.0297(16) Uani 1 1 d .
C36 C 0.8110(7) 0.2160(5) -0.0263(4) 0.0330(17) Uani 1 1 d .
H36 H 0.8605 0.2484 -0.0621 0.040 Uiso 1 1 calc R
C37 C 0.8613(6) 0.1459(5) 0.0024(4) 0.0332(17) Uani 1 1 d .
C38 C 0.7871(7) 0.0967(5) 0.0556(4) 0.0338(17) Uani 1 1 d .
H38 H 0.8210 0.0490 0.0774 0.041 Uiso 1 1 calc R
C39 C 0.6643(6) 0.1182(5) 0.0758(4) 0.0265(15) Uani 1 1 d .
C40 C 0.6394(9) 0.3203(6) -0.0377(6) 0.046(2) Uani 1 1 d .
H40A H 0.5537 0.3283 -0.0167 0.068 Uiso 1 1 calc R
H40B H 0.6552 0.3170 -0.0925 0.068 Uiso 1 1 calc R
H40C H 0.6760 0.3663 -0.0249 0.068 Uiso 1 1 calc R
C41 C 0.9916(8) 0.1203(8) -0.0206(6) 0.053(3) Uani 1 1 d .
H41A H 1.0105 0.0692 0.0060 0.080 Uiso 1 1 calc R
H41B H 1.0347 0.1629 -0.0081 0.080 Uiso 1 1 calc R
H41C H 1.0148 0.1121 -0.0750 0.080 Uiso 1 1 calc R
C42 C 0.5846(7) 0.0670(6) 0.1297(5) 0.0399(19) Uani 1 1 d .
H42A H 0.5027 0.0924 0.1375 0.060 Uiso 1 1 calc R
H42B H 0.6079 0.0623 0.1778 0.060 Uiso 1 1 calc R
H42C H 0.5907 0.0125 0.1095 0.060 Uiso 1 1 calc R
C43 C 1.1009(6) 0.8690(4) 0.2370(4) 0.0215(13) Uani 1 1 d .
C44 C 1.0895(6) 0.9397(4) 0.1922(4) 0.0239(14) Uani 1 1 d .
C45 C 1.1818(7) 0.9694(5) 0.1396(4) 0.0294(16) Uani 1 1 d .
C46 C 1.2930(6) 0.9259(5) 0.1284(4) 0.0265(15) Uani 1 1 d .
C47 C 1.3100(6) 0.8576(5) 0.1692(4) 0.0271(15) Uani 1 1 d .
C48 C 1.2143(6) 0.8303(4) 0.2228(4) 0.0234(14) Uani 1 1 d .
C49 C 1.0135(5) 0.7723(4) 0.3618(4) 0.0192(13) Uani 1 1 d .
C50 C 0.9559(6) 0.7024(4) 0.3880(4) 0.0225(14) Uani 1 1 d .
C51 C 0.9822(7) 0.6496(5) 0.4446(4) 0.0301(16) Uani 1 1 d .
C52 C 1.0713(8) 0.6650(5) 0.4795(4) 0.039(2) Uani 1 1 d .
C53 C 1.1282(7) 0.7342(5) 0.4568(4) 0.0307(16) Uani 1 1 d .
C54 C 1.0968(6) 0.7861(4) 0.4013(4) 0.0253(14) Uani 1 1 d .
C55 C 0.8978(5) 0.9129(4) 0.3495(4) 0.0201(13) Uani 1 1 d .
C56 C 0.7840(6) 0.9023(4) 0.3875(3) 0.0206(13) Uani 1 1 d .
C57 C 0.7080(6) 0.9572(5) 0.4370(4) 0.0248(14) Uani 1 1 d .
C58 C 0.7484(7) 1.0280(4) 0.4503(4) 0.0291(16) Uani 1 1 d .
C59 C 0.8625(7) 1.0422(5) 0.4143(4) 0.0304(16) Uani 1 1 d .
C60 C 0.9352(6) 0.9852(4) 0.3664(4) 0.0234(14) Uani 1 1 d .
C61 C 0.9133(6) 0.8011(4) 0.2386(3) 0.0200(13) Uani 1 1 d .
C62 C 0.8179(6) 0.8388(4) 0.2147(4) 0.0256(15) Uani 1 1 d .
C63 C 0.7680(7) 0.8041(5) 0.1635(4) 0.0339(18) Uani 1 1 d .
C64 C 0.8167(8) 0.7270(5) 0.1344(4) 0.0337(17) Uani 1 1 d .
C65 C 0.9119(8) 0.6898(5) 0.1562(4) 0.0357(18) Uani 1 1 d .
C66 C 0.9608(6) 0.7270(4) 0.2062(4) 0.0241(14) Uani 1 1 d .
N1 N 0.4705(5) 0.3331(3) 0.2802(3) 0.0228(12) Uani 1 1 d .
N2 N 0.4265(5) 0.2871(3) 0.2409(3) 0.0188(11) Uani 1 1 d .
N3 N 0.4871(5) 0.2850(4) 0.1710(3) 0.0225(12) Uani 1 1 d .
N4 N 0.4311(6) 0.3859(4) 0.3993(3) 0.0289(14) Uani 1 1 d .
N5 N 0.3880(6) 0.2585(4) 0.3966(3) 0.0277(13) Uani 1 1 d .
N6 N 0.3133(5) 0.2551(4) 0.1306(3) 0.0218(12) Uani 1 1 d .
N7 N 0.4932(6) 0.2130(4) 0.0637(3) 0.0271(13) Uani 1 1 d .
B1 B 0.9815(6) 0.8394(5) 0.2965(4) 0.0196(14) Uani 1 1 d .
F1 F 0.9811(4) 0.9828(3) 0.1986(2) 0.0342(11) Uani 1 1 d .
F2 F 1.1640(5) 1.0368(3) 0.0978(3) 0.0420(12) Uani 1 1 d .
F3 F 1.3847(4) 0.9563(3) 0.0768(3) 0.0445(13) Uani 1 1 d .
F4 F 1.4174(4) 0.8144(3) 0.1598(3) 0.0388(12) Uani 1 1 d .
F5 F 1.2399(3) 0.7597(3) 0.2596(2) 0.0301(10) Uani 1 1 d .
F6 F 0.8694(4) 0.6814(2) 0.3576(2) 0.0282(10) Uani 1 1 d .
F7 F 0.9255(5) 0.5845(3) 0.4669(3) 0.0436(13) Uani 1 1 d .
F8 F 1.0990(6) 0.6149(3) 0.5334(3) 0.0587(16) Uani 1 1 d .
F9 F 1.2158(5) 0.7482(3) 0.4890(3) 0.0466(13) Uani 1 1 d .
F10 F 1.1545(4) 0.8525(3) 0.3851(3) 0.0345(11) Uani 1 1 d .
F11 F 0.7379(3) 0.8328(2) 0.3783(2) 0.0269(9) Uani 1 1 d .
F12 F 0.5989(4) 0.9411(3) 0.4699(2) 0.0330(10) Uani 1 1 d .
F13 F 0.6796(4) 1.0827(3) 0.4971(3) 0.0432(12) Uani 1 1 d .
F14 F 0.9048(5) 1.1117(3) 0.4276(3) 0.0513(15) Uani 1 1 d .
F15 F 1.0456(4) 1.0056(3) 0.3354(3) 0.0373(11) Uani 1 1 d .
F16 F 0.7654(4) 0.9123(3) 0.2372(2) 0.0307(10) Uani 1 1 d .
F17 F 0.6743(4) 0.8426(4) 0.1422(3) 0.0454(13) Uani 1 1 d .
F18 F 0.7659(7) 0.6931(4) 0.0869(3) 0.0640(18) Uani 1 1 d .
F19 F 0.9631(6) 0.6164(3) 0.1287(3) 0.0559(16) Uani 1 1 d .
F20 F 1.0579(4) 0.6857(3) 0.2229(2) 0.0323(10) Uani 1 1 d .

loop_
_atom_site_aniso_label
_atom_site_aniso_U_11
_atom_site_aniso_U_22
_atom_site_aniso_U_33
_atom_site_aniso_U_23
_atom_site_aniso_U_13
_atom_site_aniso_U_12
C1 0.024(3) 0.017(3) 0.021(3) 0.000(2) 0.000(2) 0.002(3)
C2 0.066(5) 0.027(4) 0.014(3) -0.003(3) -0.002(3) -0.009(4)
C3 0.088(7) 0.035(5) 0.017(3) 0.002(3) -0.013(4) -0.014(4)
C4 0.040(4) 0.025(4) 0.014(3) 0.003(3) -0.002(3) -0.012(3)
C5 0.036(4) 0.022(3) 0.025(3) 0.006(3) -0.011(3) -0.007(3)
C6 0.033(4) 0.020(3) 0.027(3) -0.001(3) 0.000(3) 0.003(3)
C7 0.053(5) 0.013(3) 0.027(3) -0.003(3) -0.011(3) 0.002(3)
C8 0.031(4) 0.025(4) 0.031(4) -0.001(3) -0.005(3) -0.009(3)
C9 0.028(4) 0.021(3) 0.029(4) -0.004(3) -0.002(3) -0.001(3)
C10 0.040(5) 0.029(4) 0.069(6) 0.013(4) -0.027(4) -0.006(4)
C11 0.056(5) 0.016(4) 0.047(5) -0.008(3) -0.010(4) 0.005(3)
C12 0.031(4) 0.030(4) 0.051(5) -0.002(4) 0.002(3) 0.001(3)
C13 0.029(3) 0.014(3) 0.022(3) -0.006(2) -0.007(2) -0.002(3)
C14 0.047(4) 0.023(4) 0.022(3) -0.004(3) -0.006(3) 0.003(3)
C15 0.044(5) 0.021(4) 0.042(4) 0.003(3) -0.007(3) 0.005(3)
C16 0.075(6) 0.018(4) 0.031(4) -0.001(3) -0.008(4) -0.020(4)
C17 0.051(5) 0.037(4) 0.032(4) -0.004(3) -0.014(3) -0.024(4)
C18 0.032(4) 0.023(4) 0.037(4) -0.001(3) -0.016(3) -0.003(3)
C19 0.049(5) 0.048(6) 0.058(6) 0.005(5) -0.015(4) 0.001(4)
C20 0.127(12) 0.023(5) 0.092(9) 0.012(5) -0.013(8) -0.030(6)
C21 0.043(5) 0.066(7) 0.091(8) 0.023(6) -0.042(6) 0.005(5)
C22 0.030(3) 0.015(3) 0.021(3) -0.001(2) 0.003(3) -0.001(3)
C23 0.033(4) 0.047(5) 0.024(3) -0.011(3) -0.007(3) 0.000(3)
C24 0.033(4) 0.057(6) 0.036(4) -0.029(4) -0.008(3) -0.005(4)
C25 0.022(3) 0.021(3) 0.025(3) 0.000(3) -0.003(2) 0.001(3)
C26 0.032(4) 0.025(4) 0.028(4) 0.004(3) -0.002(3) 0.003(3)
C27 0.039(4) 0.026(4) 0.035(4) 0.002(3) -0.002(3) 0.008(3)
C28 0.029(4) 0.039(5) 0.035(4) -0.007(3) -0.003(3) 0.007(3)
C29 0.031(4) 0.043(5) 0.032(4) -0.002(3) 0.003(3) 0.000(3)
C30 0.031(4) 0.031(4) 0.023(3) -0.004(3) 0.004(3) -0.003(3)
C31 0.039(4) 0.025(4) 0.050(5) 0.015(4) 0.006(4) 0.006(3)
C32 0.052(6) 0.056(6) 0.041(5) -0.003(4) 0.007(4) 0.021(5)
C33 0.075(7) 0.035(5) 0.048(5) -0.005(4) 0.014(5) -0.021(5)
C34 0.035(4) 0.024(3) 0.016(3) -0.005(2) -0.003(3) -0.002(3)
C35 0.036(4) 0.029(4) 0.023(3) -0.006(3) 0.000(3) -0.007(3)
C36 0.036(4) 0.040(4) 0.022(3) -0.004(3) 0.000(3) -0.014(3)
C37 0.025(4) 0.050(5) 0.023(3) 0.000(3) 0.001(3) -0.011(3)
C38 0.031(4) 0.041(4) 0.026(3) 0.003(3) -0.003(3) 0.003(3)
C39 0.028(4) 0.032(4) 0.018(3) -0.004(3) -0.003(3) -0.002(3)
C40 0.045(5) 0.039(5) 0.048(5) 0.005(4) -0.005(4) 0.000(4)
C41 0.027(4) 0.078(7) 0.047(5) 0.006(5) 0.001(4) 0.003(4)
C42 0.032(4) 0.039(5) 0.047(5) 0.009(4) -0.009(3) -0.003(3)
C43 0.018(3) 0.019(3) 0.024(3) -0.002(2) 0.001(2) 0.000(2)
C44 0.023(3) 0.021(3) 0.025(3) -0.004(3) -0.003(3) 0.002(3)
C45 0.034(4) 0.023(4) 0.029(4) -0.003(3) -0.002(3) -0.005(3)
C46 0.020(3) 0.039(4) 0.018(3) -0.006(3) 0.004(2) -0.009(3)
C47 0.020(3) 0.038(4) 0.021(3) -0.010(3) 0.002(2) -0.005(3)
C48 0.020(3) 0.024(3) 0.023(3) -0.006(3) 0.002(2) -0.002(3)
C49 0.017(3) 0.015(3) 0.023(3) 0.000(2) -0.004(2) 0.005(2)
C50 0.020(3) 0.018(3) 0.025(3) 0.001(3) 0.001(2) 0.004(2)
C51 0.037(4) 0.026(4) 0.021(3) 0.005(3) 0.001(3) 0.002(3)
C52 0.065(5) 0.031(4) 0.018(3) 0.002(3) -0.015(3) 0.017(4)
C53 0.034(4) 0.033(4) 0.025(3) -0.005(3) -0.015(3) 0.011(3)
C54 0.033(4) 0.020(3) 0.023(3) -0.004(3) -0.009(3) 0.000(3)
C55 0.017(3) 0.020(3) 0.022(3) -0.002(2) -0.007(2) 0.005(2)
C56 0.024(3) 0.019(3) 0.016(3) 0.003(2) -0.002(2) 0.002(3)
C57 0.022(3) 0.030(4) 0.020(3) 0.000(3) -0.002(2) 0.001(3)
C58 0.033(4) 0.024(4) 0.023(3) -0.004(3) 0.004(3) 0.007(3)
C59 0.031(4) 0.024(4) 0.033(4) -0.012(3) 0.000(3) -0.002(3)
C60 0.023(3) 0.020(3) 0.026(3) -0.005(3) -0.004(3) 0.000(3)
C61 0.026(3) 0.019(3) 0.014(3) -0.001(2) 0.000(2) -0.004(3)
C62 0.029(3) 0.029(4) 0.017(3) -0.001(3) -0.001(2) -0.007(3)
C63 0.032(4) 0.044(5) 0.028(4) 0.008(3) -0.012(3) -0.009(3)
C64 0.049(5) 0.029(4) 0.032(4) 0.001(3) -0.023(3) -0.014(3)
C65 0.061(5) 0.027(4) 0.020(3) -0.005(3) -0.011(3) -0.003(4)
C66 0.029(3) 0.023(3) 0.020(3) 0.000(3) -0.005(2) -0.002(3)
N1 0.037(3) 0.012(3) 0.017(3) -0.001(2) -0.003(2) -0.002(2)
N2 0.025(3) 0.014(3) 0.016(2) -0.0009(19) -0.004(2) 0.001(2)
N3 0.026(3) 0.022(3) 0.017(3) 0.000(2) -0.003(2) 0.002(2)
N4 0.048(4) 0.021(3) 0.015(3) 0.001(2) -0.002(2) -0.006(3)
N5 0.044(4) 0.019(3) 0.018(3) 0.004(2) -0.004(2) -0.004(3)
N6 0.023(3) 0.023(3) 0.021(3) -0.007(2) -0.005(2) -0.004(2)
N7 0.036(3) 0.032(3) 0.014(2) -0.011(2) -0.005(2) -0.001(3)
B1 0.019(3) 0.019(3) 0.020(3) 0.002(3) -0.004(3) 0.002(3)
F1 0.032(2) 0.031(2) 0.033(2) 0.0109(18) -0.0021(17) 0.0038(18)
F2 0.054(3) 0.035(3) 0.035(2) 0.009(2) -0.005(2) -0.014(2)
F3 0.040(3) 0.063(3) 0.029(2) -0.010(2) 0.0116(19) -0.034(2)
F4 0.019(2) 0.061(3) 0.033(2) -0.011(2) 0.0006(17) 0.001(2)
F5 0.0201(19) 0.034(2) 0.032(2) 0.0028(18) -0.0029(16) 0.0073(17)
F6 0.029(2) 0.022(2) 0.032(2) 0.0066(17) -0.0053(16) -0.0044(16)
F7 0.059(3) 0.026(2) 0.042(3) 0.015(2) -0.008(2) -0.007(2)
F8 0.092(4) 0.041(3) 0.043(3) 0.017(2) -0.030(3) 0.011(3)
F9 0.052(3) 0.042(3) 0.054(3) -0.008(2) -0.032(2) 0.006(2)
F10 0.037(2) 0.034(2) 0.037(2) -0.0023(19) -0.0140(19) -0.011(2)
F11 0.024(2) 0.023(2) 0.029(2) 0.0002(16) 0.0032(15) -0.0033(16)
F12 0.024(2) 0.032(2) 0.034(2) 0.0003(18) 0.0069(16) 0.0050(17)
F13 0.045(3) 0.034(3) 0.041(3) -0.019(2) 0.007(2) 0.010(2)
F14 0.050(3) 0.033(3) 0.063(3) -0.028(2) 0.010(2) -0.012(2)
F15 0.026(2) 0.031(2) 0.050(3) -0.016(2) 0.0059(19) -0.0061(18)
F16 0.025(2) 0.031(2) 0.033(2) -0.0005(18) -0.0086(16) 0.0110(17)
F17 0.039(3) 0.064(4) 0.041(3) 0.008(2) -0.028(2) 0.000(2)
F18 0.101(5) 0.056(4) 0.056(3) 0.001(3) -0.053(4) -0.022(3)
F19 0.103(5) 0.025(3) 0.048(3) -0.019(2) -0.037(3) 0.006(3)
F20 0.040(2) 0.029(2) 0.026(2) -0.0067(17) -0.0077(17) 0.0088(19)

loop_
_atom_type_symbol
_atom_type_description
_atom_type_scat_dispersion_real
_atom_type_scat_dispersion_imag
_atom_type_scat_source
H H 0.0000 0.0000 'International Tables Vol C Tables 4.2.6.8 and 6.1.1.4'
C C 0.0033 0.0016 'International Tables Vol C Tables 4.2.6.8 and 6.1.1.4'
N N 0.0061 0.0033 'International Tables Vol C Tables 4.2.6.8 and 6.1.1.4'
B B 0.0013 0.0007 'International Tables Vol C Tables 4.2.6.8 and 6.1.1.4'
F F 0.0171 0.0103 'International Tables Vol C Tables 4.2.6.8 and 6.1.1.4'
Cl Cl 0.1484 0.1585 'International Tables Vol C Tables 4.2.6.8 and 6.1.1.4'

loop_
_geom_angle_atom_site_label_1
_geom_angle_atom_site_label_2
_geom_angle_atom_site_label_3
_geom_angle
N4 C1 N1 119.8(6)
N4 C1 N5 111.8(6)
N1 C1 N5 128.4(6)
N4 C2 C3 103.6(6)
N4 C2 H2A 111.0
C3 C2 H2A 111.0
N4 C2 H2B 111.0
C3 C2 H2B 111.0
H2A C2 H2B 109.0
N5 C3 C2 103.3(6)
N5 C3 H3A 111.1
C2 C3 H3A 111.1
N5 C3 H3B 111.1
C2 C3 H3B 111.1
H3A C3 H3B 109.1
C9 C4 C5 122.5(7)
C9 C4 N5 117.4(7)
C5 C4 N5 119.8(6)
C4 C5 C6 116.5(7)
C4 C5 C10 123.7(7)
C6 C5 C10 119.8(7)
C7 C6 C5 122.5(7)
C7 C6 H6 118.8
C5 C6 H6 118.8
C6 C7 C8 119.1(7)
C6 C7 C11 119.8(7)
C8 C7 C11 121.0(7)
C7 C8 C9 121.8(7)
C7 C8 H8 119.1
C9 C8 H8 119.1
C4 C9 C8 117.4(7)
C4 C9 C12 121.9(7)
C8 C9 C12 120.6(7)
C5 C10 H10A 109.5
C5 C10 H10B 109.5
H10A C10 H10B 109.5
C5 C10 H10C 109.5
H10A C10 H10C 109.5
H10B C10 H10C 109.5
C7 C11 H11A 109.5
C7 C11 H11B 109.5
H11A C11 H11B 109.5
C7 C11 H11C 109.5
H11A C11 H11C 109.5
H11B C11 H11C 109.5
C9 C12 H12A 109.5
C9 C12 H12B 109.5
H12A C12 H12B 109.5
C9 C12 H12C 109.5
H12A C12 H12C 109.5
H12B C12 H12C 109.5
C14 C13 C18 123.4(6)
C14 C13 N4 119.6(7)
C18 C13 N4 116.9(6)
C13 C14 C15 116.2(7)
C13 C14 C19 122.0(7)
C15 C14 C19 121.8(8)
C16 C15 C14 122.8(8)
C16 C15 H15 118.6
C14 C15 H15 118.6
C17 C16 C15 118.0(7)
C17 C16 C20 120.0(10)
C15 C16 C20 121.9(10)
C16 C17 C18 123.3(8)
C16 C17 H17 118.3
C18 C17 H17 118.3
C17 C18 C13 116.1(7)
C17 C18 C21 121.9(8)
C13 C18 C21 122.0(7)
C14 C19 H19A 109.5
C14 C19 H19B 109.5
H19A C19 H19B 109.5
C14 C19 H19C 109.5
H19A C19 H19C 109.5
H19B C19 H19C 109.5
C16 C20 H20A 109.5
C16 C20 H20B 109.5
H20A C20 H20B 109.5
C16 C20 H20C 109.5
H20A C20 H20C 109.5
H20B C20 H20C 109.5
C18 C21 H21A 109.5
C18 C21 H21B 109.5
H21A C21 H21B 109.5
C18 C21 H21C 109.5
H21A C21 H21C 109.5
H21B C21 H21C 109.5
N6 C22 N7 112.5(6)
N6 C22 N3 128.2(6)
N7 C22 N3 118.9(6)
N6 C23 C24 103.8(6)
N6 C23 H23A 111.0
C24 C23 H23A 111.0
N6 C23 H23B 111.0
C24 C23 H23B 111.0
H23A C23 H23B 109.0
N7 C24 C23 103.3(6)
N7 C24 H24A 111.1
C23 C24 H24A 111.1
N7 C24 H24B 111.1
C23 C24 H24B 111.1
H24A C24 H24B 109.1
C30 C25 C26 121.3(6)
C30 C25 N6 119.1(6)
C26 C25 N6 119.3(6)
C27 C26 C25 118.2(7)
C27 C26 C31 121.1(7)
C25 C26 C31 120.6(7)
C26 C27 C28 121.9(7)
C26 C27 H27 119.1
C28 C27 H27 119.1
C29 C28 C27 118.6(7)
C29 C28 C32 121.1(8)
C27 C28 C32 120.2(8)
C28 C29 C30 121.8(7)
C28 C29 H29 119.1
C30 C29 H29 119.1
C29 C30 C25 118.0(7)
C29 C30 C33 123.7(7)
C25 C30 C33 118.3(7)
C26 C31 H31A 109.5
C26 C31 H31B 109.5
H31A C31 H31B 109.5
C26 C31 H31C 109.5
H31A C31 H31C 109.5
H31B C31 H31C 109.5
C28 C32 H32A 109.5
C28 C32 H32B 109.5
H32A C32 H32B 109.5
C28 C32 H32C 109.5
H32A C32 H32C 109.5
H32B C32 H32C 109.5
C30 C33 H33A 109.5
C30 C33 H33B 109.5
H33A C33 H33B 109.5
C30 C33 H33C 109.5
H33A C33 H33C 109.5
H33B C33 H33C 109.5
C39 C34 C35 122.2(7)
C39 C34 N7 119.4(6)
C35 C34 N7 118.3(7)
C36 C35 C34 117.9(7)
C36 C35 C40 120.7(7)
C34 C35 C40 121.4(7)
C37 C36 C35 122.5(7)
C37 C36 H36 118.8
C35 C36 H36 118.8
C36 C37 C38 118.9(7)
C36 C37 C41 121.5(7)
C38 C37 C41 119.7(8)
C39 C38 C37 120.4(7)
C39 C38 H38 119.8
C37 C38 H38 119.8
C34 C39 C38 118.1(7)
C34 C39 C42 120.3(7)
C38 C39 C42 121.5(7)
C35 C40 H40A 109.5
C35 C40 H40B 109.5
H40A C40 H40B 109.5
C35 C40 H40C 109.5
H40A C40 H40C 109.5
H40B C40 H40C 109.5
C37 C41 H41A 109.5
C37 C41 H41B 109.5
H41A C41 H41B 109.5
C37 C41 H41C 109.5
H41A C41 H41C 109.5
H41B C41 H41C 109.5
C39 C42 H42A 109.5
C39 C42 H42B 109.5
H42A C42 H42B 109.5
C39 C42 H42C 109.5
H42A C42 H42C 109.5
H42B C42 H42C 109.5
C48 C43 C44 113.1(6)
C48 C43 B1 127.7(6)
C44 C43 B1 119.1(6)
F1 C44 C45 116.2(6)
F1 C44 C43 119.5(6)
C45 C44 C43 124.3(6)
F2 C45 C44 121.1(7)
F2 C45 C46 120.2(6)
C44 C45 C46 118.6(7)
C47 C46 F3 121.6(6)
C47 C46 C45 120.0(6)
F3 C46 C45 118.3(7)
C46 C47 F4 121.3(6)
C46 C47 C48 119.5(6)
F4 C47 C48 119.2(7)
F5 C48 C43 120.7(5)
F5 C48 C47 114.9(6)
C43 C48 C47 124.4(7)
C54 C49 C50 113.1(6)
C54 C49 B1 120.6(6)
C50 C49 B1 126.0(6)
F6 C50 C51 114.7(6)
F6 C50 C49 121.0(6)
C51 C50 C49 124.3(7)
F7 C51 C50 121.8(7)
F7 C51 C52 118.7(6)
C50 C51 C52 119.5(7)
F8 C52 C53 121.2(8)
F8 C52 C51 120.7(8)
C53 C52 C51 118.1(6)
F9 C53 C54 121.5(7)
F9 C53 C52 118.3(6)
C54 C53 C52 120.2(7)
F10 C54 C53 115.5(7)
F10 C54 C49 119.9(6)
C53 C54 C49 124.6(7)
C56 C55 C60 113.2(6)
C56 C55 B1 120.6(6)
C60 C55 B1 125.9(6)
F11 C56 C55 119.3(6)
F11 C56 C57 114.9(6)
C55 C56 C57 125.8(7)
F12 C57 C58 120.9(6)
F12 C57 C56 120.6(7)
C58 C57 C56 118.5(6)
F13 C58 C57 121.0(7)
F13 C58 C59 120.3(7)
C57 C58 C59 118.7(6)
F14 C59 C58 119.5(6)
F14 C59 C60 119.8(6)
C58 C59 C60 120.7(7)
F15 C60 C59 115.1(6)
F15 C60 C55 121.8(6)
C59 C60 C55 123.1(6)
C62 C61 C66 115.2(6)
C62 C61 B1 126.0(6)
C66 C61 B1 118.6(6)
F16 C62 C61 123.0(6)
F16 C62 C63 114.2(7)
C61 C62 C63 122.8(7)
F17 C63 C62 120.9(8)
F17 C63 C64 119.4(7)
C62 C63 C64 119.8(7)
C65 C64 F18 122.5(8)
C65 C64 C63 118.2(7)
F18 C64 C63 119.3(7)
C64 C65 F19 120.4(7)
C64 C65 C66 120.4(7)
F19 C65 C66 119.2(7)
F20 C66 C61 120.7(6)
F20 C66 C65 115.8(7)
C61 C66 C65 123.5(7)
N2 N1 C1 114.8(5)
N1 N2 N3 111.2(5)
N2 N3 C22 111.8(5)
C1 N4 C13 126.0(5)
C1 N4 C2 110.9(6)
C13 N4 C2 122.7(6)
C1 N5 C4 127.8(6)
C1 N5 C3 108.3(6)
C4 N5 C3 118.2(6)
C22 N6 C25 124.9(6)
C22 N6 C23 110.2(6)
C25 N6 C23 120.1(6)
C22 N7 C34 126.0(6)
C22 N7 C24 109.5(6)
C34 N7 C24 123.4(6)
C43 B1 C61 101.6(5)
C43 B1 C55 114.8(5)
C61 B1 C55 113.5(5)
C43 B1 C49 113.0(5)
C61 B1 C49 113.3(5)
C55 B1 C49 101.2(5)

loop_
_geom_bond_atom_site_label_1
_geom_bond_atom_site_label_2
_geom_bond_distance
C1 N4 1.323(9)
C1 N1 1.355(8)
C1 N5 1.364(8)
C2 N4 1.473(8)
C2 C3 1.506(12)
C2 H2A 0.9900
C2 H2B 0.9900
C3 N5 1.498(10)
C3 H3A 0.9900
C3 H3B 0.9900
C4 C9 1.390(10)
C4 C5 1.396(11)
C4 N5 1.418(10)
C5 C6 1.410(10)
C5 C10 1.518(11)
C6 C7 1.361(12)
C6 H6 0.9500
C7 C8 1.373(11)
C7 C11 1.533(10)
C8 C9 1.399(10)
C8 H8 0.9500
C9 C12 1.493(10)
C10 H10A 0.9800
C10 H10B 0.9800
C10 H10C 0.9800
C11 H11A 0.9800
C11 H11B 0.9800
C11 H11C 0.9800
C12 H12A 0.9800
C12 H12B 0.9800
C12 H12C 0.9800
C13 C14 1.387(10)
C13 C18 1.416(10)
C13 N4 1.427(8)
C14 C15 1.417(11)
C14 C19 1.484(14)
C15 C16 1.385(13)
C15 H15 0.9500
C16 C17 1.371(14)
C16 C20 1.509(11)
C17 C18 1.402(11)
C17 H17 0.9500
C18 C21 1.488(11)
C19 H19A 0.9800
C19 H19B 0.9800
C19 H19C 0.9800
C20 H20A 0.9800
C20 H20B 0.9800
C20 H20C 0.9800
C21 H21A 0.9800
C21 H21B 0.9800
C21 H21C 0.9800
C22 N6 1.332(9)
C22 N7 1.337(9)
C22 N3 1.376(9)
C23 N6 1.476(10)
C23 C24 1.514(11)
C23 H23A 0.9900
C23 H23B 0.9900
C24 N7 1.492(10)
C24 H24A 0.9900
C24 H24B 0.9900
C25 C30 1.403(9)
C25 C26 1.412(10)
C25 N6 1.434(9)
C26 C27 1.379(11)
C26 C31 1.506(10)
C27 C28 1.398(11)
C27 H27 0.9500
C28 C29 1.391(12)
C28 C32 1.486(12)
C29 C30 1.396(11)
C29 H29 0.9500
C30 C33 1.529(12)
C31 H31A 0.9800
C31 H31B 0.9800
C31 H31C 0.9800
C32 H32A 0.9800
C32 H32B 0.9800
C32 H32C 0.9800
C33 H33A 0.9800
C33 H33B 0.9800
C33 H33C 0.9800
C34 C39 1.391(10)
C34 C35 1.412(10)
C34 N7 1.432(10)
C35 C36 1.382(11)
C35 C40 1.522(12)
C36 C37 1.372(12)
C36 H36 0.9500
C37 C38 1.427(10)
C37 C41 1.496(11)
C38 C39 1.402(11)
C38 H38 0.9500
C39 C42 1.487(10)
C40 H40A 0.9800
C40 H40B 0.9800
C40 H40C 0.9800
C41 H41A 0.9800
C41 H41B 0.9800
C41 H41C 0.9800
C42 H42A 0.9800
C42 H42B 0.9800
C42 H42C 0.9800
C43 C48 1.374(9)
C43 C44 1.400(9)
C43 B1 1.659(9)
C44 F1 1.361(8)
C44 C45 1.382(9)
C45 F2 1.341(9)
C45 C46 1.384(11)
C46 C47 1.340(11)
C46 F3 1.372(7)
C47 F4 1.347(9)
C47 C48 1.401(9)
C48 F5 1.352(8)
C49 C54 1.391(10)
C49 C50 1.409(9)
C49 B1 1.663(9)
C50 F6 1.354(9)
C50 C51 1.386(9)
C51 F7 1.324(9)
C51 C52 1.400(13)
C52 F8 1.327(8)
C52 C53 1.385(13)
C53 F9 1.348(9)
C53 C54 1.382(10)
C54 F10 1.337(8)
C55 C56 1.372(9)
C55 C60 1.395(10)
C55 B1 1.663(10)
C56 F11 1.360(8)
C56 C57 1.396(10)
C57 F12 1.326(8)
C57 C58 1.367(11)
C58 F13 1.334(8)
C58 C59 1.380(10)
C59 F14 1.359(9)
C59 C60 1.386(10)
C60 F15 1.355(8)
C61 C62 1.367(10)
C61 C66 1.385(10)
C61 B1 1.662(10)
C62 F16 1.332(9)
C62 C63 1.398(11)
C63 F17 1.331(9)
C63 C64 1.408(12)
C64 C65 1.342(12)
C64 F18 1.344(9)
C65 F19 1.353(10)
C65 C66 1.394(11)
C66 F20 1.346(8)
N1 N2 1.301(8)
N2 N3 1.307(7)

loop_
_geom_torsion_atom_site_label_1
_geom_torsion_atom_site_label_2
_geom_torsion_atom_site_label_3
_geom_torsion_atom_site_label_4
_geom_torsion
N4 C2 C3 N5 -14.0(10)
C9 C4 C5 C6 2.3(10)
N5 C4 C5 C6 177.1(6)
C9 C4 C5 C10 -178.1(7)
N5 C4 C5 C10 -3.3(10)
C4 C5 C6 C7 -0.9(10)
C10 C5 C6 C7 179.5(7)
C5 C6 C7 C8 0.3(11)
C5 C6 C7 C11 -178.0(7)
C6 C7 C8 C9 -1.1(11)
C11 C7 C8 C9 177.1(7)
C5 C4 C9 C8 -3.1(10)
N5 C4 C9 C8 -178.0(6)
C5 C4 C9 C12 176.2(7)
N5 C4 C9 C12 1.3(10)
C7 C8 C9 C4 2.5(11)
C7 C8 C9 C12 -176.9(7)
C18 C13 C14 C15 1.1(11)
N4 C13 C14 C15 177.2(6)
C18 C13 C14 C19 -179.3(8)
N4 C13 C14 C19 -3.2(11)
C13 C14 C15 C16 2.2(12)
C19 C14 C15 C16 -177.4(9)
C14 C15 C16 C17 -3.2(13)
C14 C15 C16 C20 178.8(9)
C15 C16 C17 C18 1.0(13)
C20 C16 C17 C18 178.9(9)
C16 C17 C18 C13 2.1(12)
C16 C17 C18 C21 -178.9(10)
C14 C13 C18 C17 -3.1(11)
N4 C13 C18 C17 -179.4(6)
C14 C13 C18 C21 177.8(9)
N4 C13 C18 C21 1.6(12)
N6 C23 C24 N7 -8.4(9)
C30 C25 C26 C27 5.0(12)
N6 C25 C26 C27 179.5(7)
C30 C25 C26 C31 -178.1(8)
N6 C25 C26 C31 -3.6(11)
C25 C26 C27 C28 -3.4(13)
C31 C26 C27 C28 179.7(9)
C26 C27 C28 C29 1.2(13)
C26 C27 C28 C32 178.1(9)
C27 C28 C29 C30 -0.5(13)
C32 C28 C29 C30 -177.4(9)
C28 C29 C30 C25 2.1(13)
C28 C29 C30 C33 -179.2(9)
C26 C25 C30 C29 -4.3(12)
N6 C25 C30 C29 -178.9(7)
C26 C25 C30 C33 176.9(8)
N6 C25 C30 C33 2.3(11)
C39 C34 C35 C36 0.8(11)
N7 C34 C35 C36 -175.1(7)
C39 C34 C35 C40 179.4(8)
N7 C34 C35 C40 3.5(11)
C34 C35 C36 C37 -2.3(12)
C40 C35 C36 C37 179.1(8)
C35 C36 C37 C38 0.7(13)
C35 C36 C37 C41 -179.2(8)
C36 C37 C38 C39 2.4(12)
C41 C37 C38 C39 -177.7(9)
C35 C34 C39 C38 2.1(11)
N7 C34 C39 C38 178.0(7)
C35 C34 C39 C42 179.8(7)
N7 C34 C39 C42 -4.4(11)
C37 C38 C39 C34 -3.7(12)
C37 C38 C39 C42 178.7(8)
C48 C43 C44 F1 178.0(6)
B1 C43 C44 F1 0.3(10)
C48 C43 C44 C45 -0.9(11)
B1 C43 C44 C45 -178.6(7)
F1 C44 C45 F2 0.0(11)
C43 C44 C45 F2 178.9(7)
F1 C44 C45 C46 -177.2(7)
C43 C44 C45 C46 1.7(12)
F2 C45 C46 C47 -178.5(7)
C44 C45 C46 C47 -1.4(11)
F2 C45 C46 F3 3.7(11)
C44 C45 C46 F3 -179.2(6)
F3 C46 C47 F4 -1.9(11)
C45 C46 C47 F4 -179.6(7)
F3 C46 C47 C48 178.0(6)
C45 C46 C47 C48 0.4(11)
C44 C43 C48 F5 -177.9(6)
B1 C43 C48 F5 -0.5(11)
C44 C43 C48 C47 -0.2(11)
B1 C43 C48 C47 177.2(7)
C46 C47 C48 F5 178.3(6)
F4 C47 C48 F5 -1.8(10)
C46 C47 C48 C43 0.5(11)
F4 C47 C48 C43 -179.6(7)
C54 C49 C50 F6 177.8(6)
B1 C49 C50 F6 3.5(10)
C54 C49 C50 C51 -3.1(10)
B1 C49 C50 C51 -177.5(6)
F6 C50 C51 F7 -0.7(10)
C49 C50 C51 F7 -179.8(6)
F6 C50 C51 C52 179.3(6)
C49 C50 C51 C52 0.2(11)
F7 C51 C52 F8 0.6(11)
C50 C51 C52 F8 -179.4(7)
F7 C51 C52 C53 -178.6(7)
C50 C51 C52 C53 1.5(11)
F8 C52 C53 F9 2.3(12)
C51 C52 C53 F9 -178.5(7)
F8 C52 C53 C54 -179.1(7)
C51 C52 C53 C54 0.1(12)
F9 C53 C54 F10 -3.3(11)
C52 C53 C54 F10 178.1(7)
F9 C53 C54 C49 175.1(7)
C52 C53 C54 C49 -3.5(12)
C50 C49 C54 F10 -176.8(6)
B1 C49 C54 F10 -2.2(10)
C50 C49 C54 C53 4.8(10)
B1 C49 C54 C53 179.5(7)
C60 C55 C56 F11 -177.6(6)
B1 C55 C56 F11 -3.6(9)
C60 C55 C56 C57 1.9(10)
B1 C55 C56 C57 176.0(6)
F11 C56 C57 F12 -1.4(9)
C55 C56 C57 F12 179.1(6)
F11 C56 C57 C58 178.9(6)
C55 C56 C57 C58 -0.7(10)
F12 C57 C58 F13 0.3(11)
C56 C57 C58 F13 -179.9(6)
F12 C57 C58 C59 -179.6(7)
C56 C57 C58 C59 0.1(11)
F13 C58 C59 F14 0.8(12)
C57 C58 C59 F14 -179.2(7)
F13 C58 C59 C60 179.1(7)
C57 C58 C59 C60 -0.9(12)
F14 C59 C60 F15 -0.8(11)
C58 C59 C60 F15 -179.0(7)
F14 C59 C60 C55 -179.4(7)
C58 C59 C60 C55 2.4(12)
C56 C55 C60 F15 178.8(6)
B1 C55 C60 F15 5.1(10)
C56 C55 C60 C59 -2.7(10)
B1 C55 C60 C59 -176.4(6)
C66 C61 C62 F16 -176.4(5)
B1 C61 C62 F16 -1.6(10)
C66 C61 C62 C63 2.5(9)
B1 C61 C62 C63 177.4(6)
F16 C62 C63 F17 -1.6(9)
C61 C62 C63 F17 179.3(6)
F16 C62 C63 C64 179.0(6)
C61 C62 C63 C64 0.0(10)
F17 C63 C64 C65 179.3(7)
C62 C63 C64 C65 -1.3(11)
F17 C63 C64 F18 -1.3(11)
C62 C63 C64 F18 178.1(7)
F18 C64 C65 F19 1.9(12)
C63 C64 C65 F19 -178.8(7)
F18 C64 C65 C66 -179.3(7)
C63 C64 C65 C66 0.0(11)
C62 C61 C66 F20 177.3(6)
B1 C61 C66 F20 2.0(8)
C62 C61 C66 C65 -3.9(9)
B1 C61 C66 C65 -179.2(6)
C64 C65 C66 F20 -178.4(7)
F19 C65 C66 F20 0.4(10)
C64 C65 C66 C61 2.8(11)
F19 C65 C66 C61 -178.5(6)
N4 C1 N1 N2 -155.1(6)
N5 C1 N1 N2 27.6(10)
C1 N1 N2 N3 -166.6(6)
N1 N2 N3 C22 -168.2(5)
N6 C22 N3 N2 35.0(9)
N7 C22 N3 N2 -152.6(6)
N1 C1 N4 C13 8.4(11)
N5 C1 N4 C13 -173.9(7)
N1 C1 N4 C2 -178.6(7)
N5 C1 N4 C2 -0.9(9)
C14 C13 N4 C1 80.4(9)
C18 C13 N4 C1 -103.2(9)
C14 C13 N4 C2 -91.8(9)
C18 C13 N4 C2 84.5(9)
C3 C2 N4 C1 9.9(10)
C3 C2 N4 C13 -176.9(8)
N4 C1 N5 C4 -161.0(7)
N1 C1 N5 C4 16.5(12)
N4 C1 N5 C3 -8.8(9)
N1 C1 N5 C3 168.7(8)
C9 C4 N5 C1 -129.4(8)
C5 C4 N5 C1 55.6(10)
C9 C4 N5 C3 80.7(9)
C5 C4 N5 C3 -94.3(9)
C2 C3 N5 C1 14.3(10)
C2 C3 N5 C4 169.5(7)
N7 C22 N6 C25 -156.7(6)
N3 C22 N6 C25 16.2(10)
N7 C22 N6 C23 -1.3(8)
N3 C22 N6 C23 171.5(7)
C30 C25 N6 C22 -121.9(8)
C26 C25 N6 C22 63.4(9)
C30 C25 N6 C23 85.0(9)
C26 C25 N6 C23 -89.7(9)
C24 C23 N6 C22 6.4(9)
C24 C23 N6 C25 163.1(6)
N6 C22 N7 C34 -173.1(6)
N3 C22 N7 C34 13.3(10)
N6 C22 N7 C24 -4.5(9)
N3 C22 N7 C24 -178.1(6)
C39 C34 N7 C22 83.2(9)
C35 C34 N7 C22 -100.9(8)
C39 C34 N7 C24 -83.9(9)
C35 C34 N7 C24 92.1(9)
C23 C24 N7 C22 8.1(9)
C23 C24 N7 C34 177.1(7)
C48 C43 B1 C61 -102.4(8)
C44 C43 B1 C61 74.9(7)
C48 C43 B1 C55 134.8(7)
C44 C43 B1 C55 -48.0(8)
C48 C43 B1 C49 19.4(10)
C44 C43 B1 C49 -163.3(6)
C62 C61 B1 C43 -102.1(7)
C66 C61 B1 C43 72.6(6)
C62 C61 B1 C55 21.6(8)
C66 C61 B1 C55 -163.7(5)
C62 C61 B1 C49 136.3(6)
C66 C61 B1 C49 -49.0(7)
C56 C55 B1 C43 164.4(6)
C60 C55 B1 C43 -22.3(9)
C56 C55 B1 C61 48.2(8)
C60 C55 B1 C61 -138.6(6)
C56 C55 B1 C49 -73.6(7)
C60 C55 B1 C49 99.7(7)
C54 C49 B1 C43 47.6(8)
C50 C49 B1 C43 -138.4(7)
C54 C49 B1 C61 162.6(6)
C50 C49 B1 C61 -23.5(9)
C54 C49 B1 C55 -75.6(7)
C50 C49 B1 C55 98.3(7)
